data_1554476
loop_
_publ_author_name
'Almendros, Pedro'
'Yanai, Hikaru'
'Hoshikawa, Shoki'
'Aragoncillo, Cristina'
'L\'azaro-Milla, Carlos'
'Toledano-Pinedo, Mireia'
'Matsumoto, Takashi'
'Alcaide, Benito'

_publ_section_title
;
 Transition metal-free controlled synthesis of
 bis[(trifluoromethyl)sulfonyl]ethyl-decorated heterocycles
;
_journal_issue 21
_journal_name_full 'Organic Chemistry Frontiers'
_journal_page_first 3163
_journal_paper_doi 10.1039/C8QO00955D
_journal_volume 5
_journal_year 2018
_chemical_formula_moiety 'C14 H11 Cl F6 N2 O5 S2'
_chemical_formula_sum 'C14 H11 Cl F6 N2 O5 S2'
_chemical_formula_weight 500.82
_chemical_melting_point 448
_chemical_name_systematic
2-(1-(4-chlorophenyl)-5-hydroxy-3-methyl-1H-pyrazol-2-ium-4-yl)-1,1-bis((trifluoromethyl)sulfonyl)ethan-1-ide
_space_group_crystal_system monoclinic
_space_group_IT_number 15
_space_group_name_Hall '-C 2yc'
_space_group_name_H-M_alt 'C 1 2/c 1'
_atom_sites_solution_hydrogens mixed
_audit_creation_date 2018-02-14
_audit_creation_method SHELXL-2014
_audit_update_record
;
2018-03-24 deposited with the CCDC.
2018-09-20 downloaded from the CCDC.
;
_cell_angle_alpha 90
_cell_angle_beta 91.7400(10)
_cell_angle_gamma 90
_cell_formula_units_Z 8
_cell_length_a 31.442(2)
_cell_length_b 7.7594(5)
_cell_length_c 16.3435(11)
_cell_measurement_reflns_used 4262
_cell_measurement_temperature 90
_cell_measurement_theta_max 27.56
_cell_measurement_theta_min 2.59
_cell_volume 3985.5(4)
_computing_cell_refinement 'APEX2 V2014.11-0 (Bruker AXS Inc.,2014)'
_computing_data_collection 'APEX2 V2014.11-0 (Bruker AXS Inc.,2014)'
_computing_data_reduction 'SAINT V8.34a (Bruker AXS Inc., 2013)'
_computing_molecular_graphics 'Platon (A.L.Spek, 2003)'
_computing_publication_material
;
pubCIF (Westrip, 2010) and enCIFer (Allen et al. 2004)
;
_computing_structure_refinement 'SHELXL-2014/7 (Sheldrick, 2014)'
_computing_structure_solution 'SHELXTL XT Intrinsic Phasing (Sheldrick, 2013)'
_diffrn_ambient_temperature 90
_diffrn_detector_area_resol_mean 8.333
_diffrn_measured_fraction_theta_full 0.996
_diffrn_measured_fraction_theta_max 0.996
_diffrn_measurement_device_type 'Bruker D8 goniometer'
_diffrn_measurement_method 'omega scans'
_diffrn_radiation_monochromator 'Bruker Helios multilayered conforcal mirror'
_diffrn_radiation_type MoK\a
_diffrn_radiation_wavelength 0.71073
_diffrn_reflns_av_R_equivalents 0.0225
_diffrn_reflns_av_unetI/netI 0.0259
_diffrn_reflns_Laue_measured_fraction_full 0.996
_diffrn_reflns_Laue_measured_fraction_max 0.996
_diffrn_reflns_limit_h_max 37
_diffrn_reflns_limit_h_min -37
_diffrn_reflns_limit_k_max 9
_diffrn_reflns_limit_k_min -5
_diffrn_reflns_limit_l_max 19
_diffrn_reflns_limit_l_min -19
_diffrn_reflns_number 9381
_diffrn_reflns_point_group_measured_fraction_full 0.996
_diffrn_reflns_point_group_measured_fraction_max 0.996
_diffrn_reflns_theta_full 25.000
_diffrn_reflns_theta_max 25.026
_diffrn_reflns_theta_min 1.296
_diffrn_source 'rotating-anode X-ray tube'
_diffrn_source_type 'Bruker TXS fine-focus Turbo X-ray Source'
_exptl_absorpt_coefficient_mu 0.486
_exptl_absorpt_correction_T_max 0.935
_exptl_absorpt_correction_T_min 0.886
_exptl_absorpt_correction_type numerical
_exptl_absorpt_process_details
;
Crystal Faces plugin in Bruker APEX2 software
;
_exptl_crystal_colour colourless
_exptl_crystal_density_diffrn 1.669
_exptl_crystal_description block
_exptl_crystal_F_000 2016
_exptl_crystal_size_max 0.760
_exptl_crystal_size_mid 0.200
_exptl_crystal_size_min 0.140
_refine_diff_density_max 0.299
_refine_diff_density_min -0.378
_refine_diff_density_rms 0.053
_refine_ls_extinction_method none
_refine_ls_goodness_of_fit_ref 1.030
_refine_ls_hydrogen_treatment mixed
_refine_ls_matrix_type full
_refine_ls_number_parameters 276
_refine_ls_number_reflns 3512
_refine_ls_number_restraints 366
_refine_ls_restrained_S_all 1.007
_refine_ls_R_factor_all 0.0329
_refine_ls_R_factor_gt 0.0290
_refine_ls_shift/su_max 0.001
_refine_ls_shift/su_mean 0.000
_refine_ls_structure_factor_coef Fsqd
_refine_ls_weighting_details 'w=1/[\s^2^(Fo^2^)+(0.0380P)^2^+4.2061P] where P=(Fo^2^+2Fc^2^)/3'
_refine_ls_weighting_scheme calc
_refine_ls_wR_factor_gt 0.0722
_refine_ls_wR_factor_ref 0.0748
_reflns_Friedel_coverage 0.000
_reflns_number_gt 3143
_reflns_number_total 3512
_reflns_threshold_expression 'I > 2\s(I)'
_cod_data_source_file c8qo00955d2.cif
_cod_data_source_block SH-112a
_cod_original_cell_volume 3985.5(5)
_cod_original_sg_symbol_H-M 'C 2/c'
_cod_database_code 1554476
_publcif_datablock.id {04649364-5b77-4ca1-b4db-ed3bbd00d04c}

_shelx_space_group_comment
;
The symmetry employed for this shelxl refinement is uniquely defined
by the following loop, which should always be used as a source of
symmetry information in preference to the above space-group names.
They are only intended as comments.
;
_shelx_estimated_absorpt_t_min 0.709
_shelx_estimated_absorpt_t_max 0.935

loop_
_space_group_symop_operation_xyz
'x, y, z'
'-x, y, -z+1/2'
'x+1/2, y+1/2, z'
'-x+1/2, y+1/2, -z+1/2'
'-x, -y, -z'
'x, -y, z-1/2'
'-x+1/2, -y+1/2, -z'
'x+1/2, -y+1/2, z-1/2'

loop_
_atom_site_label
_atom_site_type_symbol
_atom_site_fract_x
_atom_site_fract_y
_atom_site_fract_z
_atom_site_U_iso_or_equiv
_atom_site_adp_type
_atom_site_occupancy
_atom_site_site_symmetry_order
_atom_site_calc_flag
_atom_site_refinement_flags_posn
_atom_site_refinement_flags_adp
C1 C 0.66772(5) 0.6474(2) 0.83372(10) 0.0133(4) Uani 1 1 d . U
C2 C 0.68327(6) 0.7758(2) 0.77036(10) 0.0142(4) Uani 1 1 d . U
H2A H 0.680125 0.894100 0.792061 0.017 Uiso 1 1 calc R U
H2B H 0.713922 0.755659 0.761927 0.017 Uiso 1 1 calc R U
C3 C 0.65956(6) 0.7631(2) 0.68900(10) 0.0132(4) Uani 1 1 d . U
C4 C 0.61583(6) 0.7832(2) 0.67389(10) 0.0138(4) Uani 1 1 d . U
C5 C 0.67612(6) 0.7111(2) 0.61518(11) 0.0138(4) Uani 1 1 d . U
C6 C 0.72037(6) 0.6644(3) 0.59510(11) 0.0216(4) Uani 1 1 d . U
H6A H 0.721330 0.631573 0.537279 0.032 Uiso 1 1 calc R U
H6B H 0.729873 0.567252 0.629351 0.032 Uiso 1 1 calc R U
H6C H 0.739114 0.763406 0.605408 0.032 Uiso 1 1 calc R U
C7 C 0.56777(6) 0.7555(2) 0.54655(11) 0.0153(4) Uani 1 1 d . U
C8 C 0.53016(6) 0.6993(3) 0.57944(12) 0.0205(4) Uani 1 1 d . U
H8 H 0.529883 0.654766 0.633570 0.025 Uiso 1 1 calc R U
C9 C 0.49282(6) 0.7090(3) 0.53192(12) 0.0239(4) Uani 1 1 d . U
H9 H 0.466576 0.672435 0.553422 0.029 Uiso 1 1 calc R U
C10 C 0.49431(6) 0.7725(3) 0.45296(12) 0.0216(4) Uani 1 1 d . U
C11 C 0.53193(6) 0.8284(2) 0.42037(12) 0.0218(4) Uani 1 1 d . U
H11 H 0.532260 0.871907 0.366058 0.026 Uiso 1 1 calc R U
C12 C 0.56913(6) 0.8204(2) 0.46775(11) 0.0188(4) Uani 1 1 d . U
H12 H 0.595252 0.858952 0.446474 0.023 Uiso 1 1 calc R U
C13 C 0.67066(6) 0.8181(2) 0.98712(11) 0.0189(4) Uani 1 1 d . U
C14 C 0.63692(7) 0.3334(2) 0.76343(11) 0.0214(4) Uani 1 1 d . U
Cl1 Cl 0.44775(2) 0.78050(7) 0.39266(3) 0.03320(15) Uani 1 1 d . U
F1 F 0.63652(4) 0.38541(15) 0.68590(6) 0.0274(3) Uani 1 1 d . U
F2 F 0.64219(5) 0.16390(16) 0.76349(8) 0.0501(4) Uani 1 1 d . U
F3 F 0.59917(4) 0.3668(2) 0.79317(8) 0.0443(4) Uani 1 1 d . U
F4 F 0.69452(4) 0.94082(15) 0.95478(7) 0.0300(3) Uani 1 1 d . U
F5 F 0.64750(4) 0.88872(14) 1.04477(6) 0.0254(3) Uani 1 1 d . U
F6 F 0.69649(4) 0.70205(15) 1.02226(7) 0.0300(3) Uani 1 1 d . U
N1 N 0.60671(5) 0.74433(19) 0.59440(9) 0.0145(3) Uani 1 1 d . U
N2 N 0.64438(5) 0.70413(19) 0.55879(9) 0.0144(3) Uani 1 1 d . U
O1 O 0.58434(4) 0.83088(17) 0.72054(7) 0.0183(3) Uani 1 1 d . U
H1 H 0.593592 0.844331 0.768876 0.027 Uiso 1 1 calc R U
O2 O 0.71628(4) 0.41944(17) 0.77433(8) 0.0214(3) Uani 1 1 d . U
O3 O 0.67855(4) 0.34447(16) 0.90119(7) 0.0192(3) Uani 1 1 d . U
O4 O 0.61139(4) 0.86144(16) 0.87806(7) 0.0178(3) Uani 1 1 d . U
O5 O 0.61541(4) 0.57933(16) 0.95057(7) 0.0168(3) Uani 1 1 d . U
S1 S 0.68007(2) 0.43801(6) 0.82506(3) 0.01411(12) Uani 1 1 d . U
S2 S 0.63630(2) 0.71495(5) 0.90745(3) 0.01290(12) Uani 1 1 d . U
H2N H 0.6448(6) 0.662(3) 0.5148(13) 0.015 Uiso 1 1 d . U

loop_
_atom_site_aniso_label
_atom_site_aniso_U_11
_atom_site_aniso_U_22
_atom_site_aniso_U_33
_atom_site_aniso_U_23
_atom_site_aniso_U_13
_atom_site_aniso_U_12
C1 0.0142(8) 0.0150(9) 0.0108(8) -0.0015(7) 0.0008(7) 0.0014(7)
C2 0.0158(9) 0.0154(9) 0.0113(8) 0.0001(7) 0.0007(7) -0.0024(7)
C3 0.0158(8) 0.0121(8) 0.0117(8) 0.0004(7) 0.0013(7) -0.0024(7)
C4 0.0177(9) 0.0112(8) 0.0126(9) 0.0007(7) 0.0010(7) 0.0005(7)
C5 0.0148(8) 0.0139(9) 0.0127(8) 0.0007(7) 0.0000(7) -0.0041(7)
C6 0.0162(9) 0.0351(11) 0.0135(9) -0.0044(8) 0.0012(7) -0.0035(8)
C7 0.0159(9) 0.0138(8) 0.0160(9) -0.0020(7) -0.0040(7) 0.0006(7)
C8 0.0187(9) 0.0261(10) 0.0167(9) 0.0012(8) 0.0012(8) 0.0001(8)
C9 0.0163(9) 0.0310(11) 0.0244(10) -0.0020(9) 0.0021(8) -0.0010(8)
C10 0.0190(9) 0.0223(10) 0.0230(10) -0.0038(8) -0.0076(8) 0.0027(8)
C11 0.0251(10) 0.0214(10) 0.0185(10) 0.0042(8) -0.0052(8) -0.0002(8)
C12 0.0188(9) 0.0189(9) 0.0188(9) 0.0032(8) -0.0007(8) -0.0029(7)
C13 0.0230(10) 0.0201(9) 0.0137(9) -0.0023(7) 0.0015(8) 0.0000(8)
C14 0.0323(11) 0.0153(9) 0.0164(9) -0.0005(8) -0.0007(8) -0.0030(8)
Cl1 0.0205(3) 0.0459(3) 0.0324(3) -0.0016(2) -0.0126(2) 0.0039(2)
F1 0.0425(7) 0.0243(6) 0.0150(6) 0.0018(5) -0.0074(5) -0.0091(5)
F2 0.0921(12) 0.0129(6) 0.0437(8) 0.0019(6) -0.0252(8) -0.0064(7)
F3 0.0255(7) 0.0737(10) 0.0339(7) -0.0189(7) 0.0033(6) -0.0175(7)
F4 0.0356(7) 0.0323(7) 0.0222(6) -0.0040(5) 0.0016(5) -0.0166(5)
F5 0.0344(6) 0.0273(6) 0.0148(6) -0.0089(5) 0.0040(5) -0.0001(5)
F6 0.0327(7) 0.0311(7) 0.0252(6) -0.0049(5) -0.0138(5) 0.0079(5)
N1 0.0129(7) 0.0185(8) 0.0121(7) -0.0005(6) 0.0008(6) 0.0003(6)
N2 0.0157(8) 0.0183(8) 0.0093(7) -0.0027(6) 0.0026(6) -0.0007(6)
O1 0.0178(7) 0.0258(7) 0.0114(6) -0.0025(6) 0.0015(5) 0.0061(5)
O2 0.0230(7) 0.0251(7) 0.0164(7) 0.0021(6) 0.0056(5) 0.0108(6)
O3 0.0241(7) 0.0201(7) 0.0135(6) 0.0033(5) 0.0025(5) 0.0082(5)
O4 0.0231(7) 0.0167(7) 0.0138(6) -0.0008(5) 0.0012(5) 0.0067(5)
O5 0.0182(6) 0.0179(7) 0.0147(6) 0.0009(5) 0.0051(5) 0.0013(5)
S1 0.0162(2) 0.0151(2) 0.0110(2) 0.00081(17) 0.00053(17) 0.00472(17)
S2 0.0151(2) 0.0135(2) 0.0101(2) -0.00074(17) 0.00103(17) 0.00182(17)

loop_
_atom_type_symbol
_atom_type_description
_atom_type_scat_dispersion_real
_atom_type_scat_dispersion_imag
_atom_type_scat_source
C C 0.0033 0.0016 'International Tables Vol C Tables 4.2.6.8 and 6.1.1.4'
H H 0.0000 0.0000 'International Tables Vol C Tables 4.2.6.8 and 6.1.1.4'
Cl Cl 0.1484 0.1585 'International Tables Vol C Tables 4.2.6.8 and 6.1.1.4'
F F 0.0171 0.0103 'International Tables Vol C Tables 4.2.6.8 and 6.1.1.4'
N N 0.0061 0.0033 'International Tables Vol C Tables 4.2.6.8 and 6.1.1.4'
O O 0.0106 0.0060 'International Tables Vol C Tables 4.2.6.8 and 6.1.1.4'
S S 0.1246 0.1234 'International Tables Vol C Tables 4.2.6.8 and 6.1.1.4'

loop_
_geom_angle_atom_site_label_1
_geom_angle_atom_site_label_2
_geom_angle_atom_site_label_3
_geom_angle
C2 C1 S2 119.60(13)
C2 C1 S1 119.65(13)
S2 C1 S1 120.64(11)
C3 C2 C1 113.28(14)
C3 C2 H2A 108.9
C1 C2 H2A 108.9
C3 C2 H2B 108.9
C1 C2 H2B 108.9
H2A C2 H2B 107.7
C5 C3 C4 105.75(15)
C5 C3 C2 126.65(16)
C4 C3 C2 127.28(16)
O1 C4 N1 118.35(15)
O1 C4 C3 132.82(16)
N1 C4 C3 108.83(16)
N2 C5 C3 108.59(16)
N2 C5 C6 121.47(16)
C3 C5 C6 129.93(16)
C5 C6 H6A 109.5
C5 C6 H6B 109.5
H6A C6 H6B 109.5
C5 C6 H6C 109.5
H6A C6 H6C 109.5
H6B C6 H6C 109.5
C12 C7 C8 121.77(17)
C12 C7 N1 118.63(16)
C8 C7 N1 119.59(16)
C7 C8 C9 118.88(18)
C7 C8 H8 120.6
C9 C8 H8 120.6
C10 C9 C8 119.25(18)
C10 C9 H9 120.4
C8 C9 H9 120.4
C11 C10 C9 121.67(17)
C11 C10 Cl1 119.04(15)
C9 C10 Cl1 119.28(15)
C10 C11 C12 119.26(18)
C10 C11 H11 120.4
C12 C11 H11 120.4
C7 C12 C11 119.16(18)
C7 C12 H12 120.4
C11 C12 H12 120.4
F5 C13 F6 108.29(15)
F5 C13 F4 108.33(15)
F6 C13 F4 108.14(15)
F5 C13 S2 110.95(13)
F6 C13 S2 110.30(12)
F4 C13 S2 110.74(12)
F3 C14 F2 107.93(17)
F3 C14 F1 107.95(16)
F2 C14 F1 107.42(15)
F3 C14 S1 111.42(13)
F2 C14 S1 110.18(14)
F1 C14 S1 111.77(13)
C4 N1 N2 107.27(14)
C4 N1 C7 131.36(15)
N2 N1 C7 121.06(14)
C5 N2 N1 109.51(15)
C5 N2 H2N 127.6(15)
N1 N2 H2N 121.3(15)
C4 O1 H1 109.5
O2 S1 O3 119.68(8)
O2 S1 C1 109.61(8)
O3 S1 C1 113.62(8)
O2 S1 C14 102.86(9)
O3 S1 C14 101.87(8)
C1 S1 C14 107.62(9)
O5 S2 O4 119.01(8)
O5 S2 C1 114.48(8)
O4 S2 C1 109.42(8)
O5 S2 C13 103.75(8)
O4 S2 C13 101.05(8)
C1 S2 C13 107.40(9)

loop_
_geom_bond_atom_site_label_1
_geom_bond_atom_site_label_2
_geom_bond_distance
C1 C2 1.528(2)
C1 S2 1.6658(18)
C1 S1 1.6775(18)
C2 C3 1.508(2)
C2 H2A 0.9900
C2 H2B 0.9900
C3 C5 1.388(2)
C3 C4 1.398(2)
C4 O1 1.321(2)
C4 N1 1.356(2)
C5 N2 1.339(2)
C5 C6 1.484(3)
C6 H6A 0.9800
C6 H6B 0.9800
C6 H6C 0.9800
C7 C12 1.385(3)
C7 C8 1.384(3)
C7 N1 1.435(2)
C8 C9 1.390(3)
C8 H8 0.9500
C9 C10 1.383(3)
C9 H9 0.9500
C10 C11 1.382(3)
C10 Cl1 1.7409(18)
C11 C12 1.384(3)
C11 H11 0.9500
C12 H12 0.9500
C13 F5 1.327(2)
C13 F6 1.331(2)
C13 F4 1.332(2)
C13 S2 1.8487(19)
C14 F3 1.322(2)
C14 F2 1.326(2)
C14 F1 1.329(2)
C14 S1 1.8521(19)
N1 N2 1.372(2)
N2 H2N 0.79(2)
O1 H1 0.8400
O2 S1 1.4360(13)
O3 S1 1.4426(13)
O4 S2 1.4538(13)
O5 S2 1.4365(13)

loop_
_geom_torsion_atom_site_label_1
_geom_torsion_atom_site_label_2
_geom_torsion_atom_site_label_3
_geom_torsion_atom_site_label_4
_geom_torsion
S2 C1 C2 C3 -102.66(16)
S1 C1 C2 C3 73.74(18)
C1 C2 C3 C5 -113.97(19)
C1 C2 C3 C4 58.7(2)
C5 C3 C4 O1 -179.55(18)
C2 C3 C4 O1 6.6(3)
C5 C3 C4 N1 0.2(2)
C2 C3 C4 N1 -173.70(16)
C4 C3 C5 N2 1.3(2)
C2 C3 C5 N2 175.18(16)
C4 C3 C5 C6 -177.51(18)
C2 C3 C5 C6 -3.6(3)
C12 C7 C8 C9 -0.2(3)
N1 C7 C8 C9 -179.19(17)
C7 C8 C9 C10 0.8(3)
C8 C9 C10 C11 -0.8(3)
C8 C9 C10 Cl1 178.68(15)
C9 C10 C11 C12 0.2(3)
Cl1 C10 C11 C12 -179.26(15)
C8 C7 C12 C11 -0.4(3)
N1 C7 C12 C11 178.63(16)
C10 C11 C12 C7 0.4(3)
O1 C4 N1 N2 178.27(15)
C3 C4 N1 N2 -1.49(19)
O1 C4 N1 C7 4.8(3)
C3 C4 N1 C7 -174.97(17)
C12 C7 N1 C4 137.0(2)
C8 C7 N1 C4 -44.0(3)
C12 C7 N1 N2 -35.7(2)
C8 C7 N1 N2 143.29(17)
C3 C5 N2 N1 -2.2(2)
C6 C5 N2 N1 176.67(16)
C4 N1 N2 C5 2.32(19)
C7 N1 N2 C5 176.61(15)
C2 C1 S1 O2 20.36(16)
S2 C1 S1 O2 -163.29(10)
C2 C1 S1 O3 157.19(12)
S2 C1 S1 O3 -26.45(14)
C2 C1 S1 C14 -90.81(15)
S2 C1 S1 C14 85.55(12)
F3 C14 S1 O2 -167.86(13)
F2 C14 S1 O2 72.37(15)
F1 C14 S1 O2 -46.98(15)
F3 C14 S1 O3 67.61(15)
F2 C14 S1 O3 -52.17(15)
F1 C14 S1 O3 -171.52(13)
F3 C14 S1 C1 -52.16(16)
F2 C14 S1 C1 -171.93(14)
F1 C14 S1 C1 68.71(15)
C2 C1 S2 O5 165.45(12)
S1 C1 S2 O5 -10.91(14)
C2 C1 S2 O4 28.94(16)
S1 C1 S2 O4 -147.42(10)
C2 C1 S2 C13 -79.94(15)
S1 C1 S2 C13 103.70(12)
F5 C13 S2 O5 -63.85(14)
F6 C13 S2 O5 56.14(14)
F4 C13 S2 O5 175.82(12)
F5 C13 S2 O4 59.97(14)
F6 C13 S2 O4 179.96(12)
F4 C13 S2 O4 -60.36(14)
F5 C13 S2 C1 174.56(12)
F6 C13 S2 C1 -65.44(15)
F4 C13 S2 C1 54.23(15)

loop_
_publcif_info_exptl_table_extra_item
sin_theta_over_lambda_max
